data_9007504
loop_
_publ_author_name
'Worzala, H.'

_publ_section_title
;
 Die kristallstruktur des arsensaurehydrates 2H3AsO4.H2O
;
_journal_name_full 'Acta Crystallographica, Section B'
_journal_page_first 987
_journal_page_last 991
_journal_paper_doi 10.1107/S0567740868003602
_journal_volume 24
_journal_year 1968
_chemical_formula_structural 2(H3AsO4).H2O
_chemical_formula_sum 'As2 H8 O9'
_space_group_IT_number 14
_symmetry_space_group_name_Hall '-P 2ybc'
_symmetry_space_group_name_H-M 'P 1 21/c 1'
_cell_angle_alpha 90
_cell_angle_beta 109.6
_cell_angle_gamma 90
_cell_formula_units_Z 4
_cell_length_a 7.60
_cell_length_b 13.29
_cell_length_c 8.24
_cell_volume 784.049
_database_code_amcsd 0009343
_exptl_crystal_density_diffrn 2.558
_cod_original_formula_sum 'As2 (O9 H8)'
_cod_database_code 9007504
_amcsd_formula_title 2(H3AsO4).H2O

loop_
_space_group_symop_operation_xyz
x,y,z
x,1/2-y,1/2+z
-x,1/2+y,1/2-z
-x,-y,-z

loop_
_atom_site_label
_atom_site_fract_x
_atom_site_fract_y
_atom_site_fract_z
_atom_site_U_iso_or_equiv
_atom_site_type_symbol
_atom_site_attached_hydrogens
As1 0.74740 0.10350 0.44090 0.02343 As 0
As2 0.14250 0.13510 0.08480 0.02343 As 0
O-H1 0.31400 0.01900 0.55660 0.03394 O 1
O-H2 0.55090 0.16210 0.43160 0.03394 O 1
O3 0.93060 0.13400 0.59590 0.03394 O 0
O-H4 0.76820 0.12190 0.25000 0.03394 O 1
O5 0.10580 0.09850 0.25840 0.03394 O 0
O-H6 0.93720 0.12410 0.91630 0.03394 O 1
O-H7 0.30890 0.06710 0.05080 0.03394 O 1
O-H8 0.21860 0.24310 0.59040 0.03394 O 1
Wat9 0.51570 0.13210 0.86870 0.03394 O 2

loop_
_cod_changelog_entry_id
_cod_changelog_entry_author
_cod_changelog_entry_date
_cod_changelog_entry_text
1
;cod-tools version 3.8.0
Id: cif_guess_AMCSD_atom_types 9581 2023-05-17 12:35:41Z saulius
;
2023-05-23T09:15:00+03:00
;Derived atom types and hydrogen counts
from atom names that follow the AMCSD naming convention
(Wat == water, O-H == hydroxyl).
;

loop_
_cod_related_entry_id
_cod_related_entry_database
_cod_related_entry_code
1 AMCSD 0009343
